data_1504664
loop_
_publ_author_name
'Wu, Liangxing'
'Burgess, Kevin'

_publ_section_title
;
 Fluorescent amino- and thiopyronin dyes.
;
_journal_issue 9
_journal_name_full 'Organic letters'
_journal_page_first 1779
_journal_page_last 1782
_journal_paper_doi 10.1021/ol800526s
_journal_volume 10
_journal_year 2008
_chemical_formula_sum 'C28 H36 F3 N3 O4 S'
_chemical_formula_weight 567.66
_chemical_name_systematic
; 
 ? 
;
_space_group_IT_number 14
_symmetry_cell_setting monoclinic
_symmetry_space_group_name_Hall '-P 2yn'
_symmetry_space_group_name_H-M 'P 1 21/n 1'
_atom_sites_solution_hydrogens geom
_atom_sites_solution_primary direct
_atom_sites_solution_secondary difmap
_audit_creation_method SHELXL-97
_cell_angle_alpha 90.00
_cell_angle_beta 106.676(2)
_cell_angle_gamma 90.00
_cell_formula_units_Z 4
_cell_length_a 12.2520(19)
_cell_length_b 14.376(2)
_cell_length_c 16.502(3)
_cell_measurement_reflns_used 5209
_cell_measurement_temperature 110(2)
_cell_measurement_theta_max 27.44
_cell_measurement_theta_min 2.24
_cell_volume 2784.3(8)
_computing_cell_refinement 'Bruker SMART'
_computing_data_collection 'Bruker SMART'
_computing_data_reduction 'Bruker SAINT'
_computing_molecular_graphics 'X-SEED (Barbour, 2001)'
_computing_publication_material 'Bruker SHELXTL'
_computing_structure_refinement 'SHELXL-97 (Sheldrick, 1997)'
_computing_structure_solution 'SHELXS-97 (Sheldrick, 1990)'
_diffrn_ambient_temperature 110(2)
_diffrn_measured_fraction_theta_full 0.996
_diffrn_measured_fraction_theta_max 0.996
_diffrn_measurement_device_type 'CCD area detector'
_diffrn_measurement_method 'phi and omega scans'
_diffrn_radiation_monochromator graphite
_diffrn_radiation_source 'fine-focus sealed tube'
_diffrn_radiation_type MoK\a
_diffrn_radiation_wavelength 0.71073
_diffrn_reflns_av_R_equivalents 0.0456
_diffrn_reflns_av_sigmaI/netI 0.0230
_diffrn_reflns_limit_h_max 14
_diffrn_reflns_limit_h_min -14
_diffrn_reflns_limit_k_max 17
_diffrn_reflns_limit_k_min -17
_diffrn_reflns_limit_l_max 19
_diffrn_reflns_limit_l_min -19
_diffrn_reflns_number 25786
_diffrn_reflns_theta_full 25.00
_diffrn_reflns_theta_max 25.00
_diffrn_reflns_theta_min 1.84
_exptl_absorpt_coefficient_mu 0.175
_exptl_absorpt_correction_T_max 0.9332
_exptl_absorpt_correction_T_min 0.9175
_exptl_absorpt_correction_type multi-scan
_exptl_absorpt_process_details 'SADABS; (Sheldrick, 2006)'
_exptl_crystal_colour red
_exptl_crystal_density_diffrn 1.354
_exptl_crystal_density_method 'not measured'
_exptl_crystal_description block
_exptl_crystal_F_000 1200
_exptl_crystal_size_max 0.50
_exptl_crystal_size_mid 0.43
_exptl_crystal_size_min 0.40
_refine_diff_density_max 0.893
_refine_diff_density_min -0.336
_refine_diff_density_rms 0.117
_refine_ls_extinction_method none
_refine_ls_goodness_of_fit_ref 1.101
_refine_ls_hydrogen_treatment constr
_refine_ls_matrix_type full
_refine_ls_number_parameters 354
_refine_ls_number_reflns 4882
_refine_ls_number_restraints 0
_refine_ls_restrained_S_all 1.101
_refine_ls_R_factor_all 0.1013
_refine_ls_R_factor_gt 0.0864
_refine_ls_shift/su_max 0.003
_refine_ls_shift/su_mean 0.001
_refine_ls_structure_factor_coef Fsqd
_refine_ls_weighting_details 'calc w=1/[\s^2^(Fo^2^)+(0.1781P)^2^+0.8623P] where P=(Fo^2^+2Fc^2^)/3'
_refine_ls_weighting_scheme calc
_refine_ls_wR_factor_gt 0.2285
_refine_ls_wR_factor_ref 0.2543
_reflns_number_gt 3785
_reflns_number_total 4882
_reflns_threshold_expression >2sigma(I)
_cod_data_source_file ol800526s-file002.cif
_cod_data_source_block kbb0501g
_cod_depositor_comments
;
The following automatic conversions were performed:

'_symmetry_cell_setting' value 'Monoclinic' changed to 'monoclinic'
according to /home/saulius/struct/CIF-dictionaries/cif_core.dic
dictionary named 'cif_core.dic' version 2.4.1 from 2010-06-29.

Automatic conversion script
Id: cif_fix_values 1715 2011-07-08 13:25:40Z adriana 
;
_cod_original_cell_volume 2784.4(7)
_cod_original_sg_symbol_H-M P2(1)/n
_cod_database_code 1504664

loop_
_symmetry_equiv_pos_as_xyz
'x, y, z'
'-x+1/2, y+1/2, -z+1/2'
'-x, -y, -z'
'x-1/2, -y-1/2, z-1/2'

loop_
_atom_site_label
_atom_site_type_symbol
_atom_site_fract_x
_atom_site_fract_y
_atom_site_fract_z
_atom_site_U_iso_or_equiv
_atom_site_adp_type
_atom_site_occupancy
_atom_site_symmetry_multiplicity
_atom_site_calc_flag
_atom_site_refinement_flags
C1 C 0.5737(2) 0.41026(19) -0.05647(17) 0.0412(6) Uani 1 1 d .
C2 C 0.4846(2) 0.37574(19) -0.02541(18) 0.0434(6) Uani 1 1 d .
C3 C 0.5146(2) 0.33125(19) 0.05623(18) 0.0439(6) Uani 1 1 d .
C4 C 0.6310(2) 0.33569(19) 0.10630(18) 0.0440(6) Uani 1 1 d .
C5 C 0.7140(2) 0.37203(19) 0.07086(17) 0.0425(6) Uani 1 1 d .
C6 C 0.5552(2) 0.4512(2) -0.13496(18) 0.0459(7) Uani 1 1 d .
H6 H 0.6187 0.4714 -0.1525 0.055 Uiso 1 1 calc R
C7 C 0.4452(2) 0.4636(2) -0.18944(18) 0.0445(6) Uani 1 1 d .
C8 C 0.3538(2) 0.4343(2) -0.1558(2) 0.0497(7) Uani 1 1 d .
H8 H 0.2772 0.4439 -0.1888 0.060 Uiso 1 1 calc R
C9 C 0.3742(2) 0.3936(2) -0.07834(19) 0.0465(7) Uani 1 1 d .
H9 H 0.3109 0.3764 -0.0592 0.056 Uiso 1 1 calc R
C10 C 0.6744(3) 0.3051(2) 0.19188(19) 0.0506(7) Uani 1 1 d .
H10 H 0.6222 0.2802 0.2191 0.061 Uiso 1 1 calc R
C11 C 0.7848(3) 0.3096(2) 0.23586(19) 0.0506(7) Uani 1 1 d .
H11 H 0.8081 0.2883 0.2927 0.061 Uiso 1 1 calc R
C12 C 0.8684(3) 0.3458(2) 0.19895(18) 0.0477(7) Uani 1 1 d .
C13 C 0.8283(2) 0.37630(19) 0.11455(17) 0.0435(6) Uani 1 1 d .
H13 H 0.8808 0.4002 0.0872 0.052 Uiso 1 1 calc R
C14 C 0.5161(3) 0.5276(3) -0.3036(2) 0.0598(8) Uani 1 1 d .
H14A H 0.5874 0.5396 -0.2581 0.072 Uiso 1 1 calc R
H14B H 0.4961 0.5847 -0.3382 0.072 Uiso 1 1 calc R
C15 C 0.5343(3) 0.4486(3) -0.3583(2) 0.0656(9) Uani 1 1 d .
H15A H 0.5591 0.3924 -0.3232 0.079 Uiso 1 1 calc R
H15B H 0.5948 0.4653 -0.3846 0.079 Uiso 1 1 calc R
C16 C 0.4224(4) 0.4282(3) -0.4277(2) 0.0735(10) Uani 1 1 d .
H16A H 0.4057 0.4802 -0.4688 0.088 Uiso 1 1 calc R
H16B H 0.4317 0.3710 -0.4585 0.088 Uiso 1 1 calc R
C17 C 0.3229(3) 0.4157(3) -0.3910(2) 0.0681(9) Uani 1 1 d .
H17A H 0.3321 0.3564 -0.3591 0.082 Uiso 1 1 calc R
H17B H 0.2511 0.4121 -0.4376 0.082 Uiso 1 1 calc R
C18 C 0.3152(3) 0.4957(3) -0.3323(2) 0.0618(9) Uani 1 1 d .
H18A H 0.2976 0.5543 -0.3650 0.074 Uiso 1 1 calc R
H18B H 0.2534 0.4836 -0.3061 0.074 Uiso 1 1 calc R
C19 C 1.0335(3) 0.2852(3) 0.3087(2) 0.0673(9) Uani 1 1 d .
H19A H 1.0593 0.2322 0.2805 0.081 Uiso 1 1 calc R
H19B H 0.9760 0.2613 0.3351 0.081 Uiso 1 1 calc R
C20 C 1.1333(3) 0.3221(3) 0.3769(2) 0.0689(10) Uani 1 1 d .
H20A H 1.1692 0.2709 0.4155 0.083 Uiso 1 1 calc R
H20B H 1.1067 0.3695 0.4104 0.083 Uiso 1 1 calc R
C21 C 1.2202(3) 0.3650(3) 0.3392(3) 0.0836(13) Uani 1 1 d .
H21A H 1.2561 0.3157 0.3136 0.100 Uiso 1 1 calc R
H21B H 1.2806 0.3957 0.3843 0.100 Uiso 1 1 calc R
C22 C 1.1634(3) 0.4364(3) 0.2717(3) 0.0765(11) Uani 1 1 d .
H22A H 1.1393 0.4907 0.2992 0.092 Uiso 1 1 calc R
H22B H 1.2195 0.4583 0.2430 0.092 Uiso 1 1 calc R
C23 C 1.0617(3) 0.3969(3) 0.2069(2) 0.0607(8) Uani 1 1 d .
H23A H 1.0231 0.4473 0.1684 0.073 Uiso 1 1 calc R
H23B H 1.0876 0.3498 0.1727 0.073 Uiso 1 1 calc R
C24 C 0.3292(3) 0.2465(3) 0.0488(2) 0.0633(9) Uani 1 1 d .
H24 H 0.3112 0.2566 -0.0136 0.076 Uiso 1 1 calc R
C25 C 0.2410(3) 0.2961(4) 0.0803(3) 0.0872(14) Uani 1 1 d .
H25A H 0.2619 0.2924 0.1421 0.131 Uiso 1 1 calc R
H25B H 0.1665 0.2668 0.0562 0.131 Uiso 1 1 calc R
H25C H 0.2371 0.3615 0.0629 0.131 Uiso 1 1 calc R
C26 C 0.3319(4) 0.1430(3) 0.0655(3) 0.0856(14) Uani 1 1 d .
H26A H 0.2551 0.1168 0.0394 0.103 Uiso 1 1 calc R
H26B H 0.3513 0.1322 0.1273 0.103 Uiso 1 1 calc R
C27 C 0.4185(5) 0.0916(3) 0.0302(4) 0.1081(18) Uani 1 1 d .
H27A H 0.4093 0.1116 -0.0281 0.162 Uiso 1 1 calc R
H27B H 0.4055 0.0244 0.0313 0.162 Uiso 1 1 calc R
H27C H 0.4960 0.1060 0.0651 0.162 Uiso 1 1 calc R
N1 N 0.4245(2) 0.5047(2) -0.26614(17) 0.0558(7) Uani 1 1 d .
N2 N 0.9800(2) 0.35379(18) 0.24527(16) 0.0522(6) Uani 1 1 d .
N3 N 0.4415(2) 0.28565(18) 0.08935(16) 0.0490(6) Uani 1 1 d .
H3N H 0.4685 0.2659 0.1468 0.074 Uiso 1 1 d R
S1 S -0.03186(6) 0.68448(6) 0.16804(5) 0.0555(3) Uani 1 1 d .
O1 O 0.68537(15) 0.40452(14) -0.01057(11) 0.0436(5) Uani 1 1 d .
C28 C 0.0555(3) 0.6501(2) 0.0993(2) 0.0608(8) Uani 1 1 d .
F1 F -0.0014(2) 0.58950(17) 0.04152(15) 0.0890(8) Uani 1 1 d .
F2 F 0.0814(2) 0.72138(16) 0.05846(14) 0.0818(7) Uani 1 1 d .
F3 F 0.15034(18) 0.60897(17) 0.14290(15) 0.0776(6) Uani 1 1 d .
O2 O -0.0654(2) 0.5992(2) 0.1978(2) 0.0850(9) Uani 1 1 d .
O3 O 0.04857(19) 0.73763(19) 0.23421(15) 0.0672(7) Uani 1 1 d .
O4 O -0.1206(2) 0.7397(2) 0.11594(17) 0.0751(8) Uani 1 1 d .

loop_
_atom_site_aniso_label
_atom_site_aniso_U_11
_atom_site_aniso_U_22
_atom_site_aniso_U_33
_atom_site_aniso_U_23
_atom_site_aniso_U_13
_atom_site_aniso_U_12
C1 0.0439(14) 0.0394(14) 0.0436(14) -0.0107(11) 0.0178(12) -0.0030(11)
C2 0.0405(14) 0.0426(14) 0.0500(16) -0.0132(12) 0.0174(12) -0.0027(11)
C3 0.0513(16) 0.0407(14) 0.0450(14) -0.0068(12) 0.0221(12) -0.0044(12)
C4 0.0483(16) 0.0402(14) 0.0476(15) -0.0062(12) 0.0201(12) -0.0038(11)
C5 0.0507(16) 0.0402(14) 0.0417(14) -0.0063(11) 0.0217(12) -0.0016(11)
C6 0.0405(14) 0.0487(15) 0.0508(16) -0.0092(13) 0.0171(12) -0.0044(12)
C7 0.0464(15) 0.0435(15) 0.0445(15) -0.0077(12) 0.0143(12) -0.0006(12)
C8 0.0362(14) 0.0517(17) 0.0587(18) -0.0135(14) 0.0095(12) 0.0002(12)
C9 0.0431(15) 0.0491(16) 0.0500(16) -0.0077(13) 0.0177(12) -0.0034(12)
C10 0.0597(18) 0.0482(16) 0.0491(16) 0.0034(13) 0.0239(14) -0.0030(13)
C11 0.0572(18) 0.0521(17) 0.0418(15) 0.0035(12) 0.0131(13) -0.0041(13)
C12 0.0587(17) 0.0387(14) 0.0480(16) -0.0065(12) 0.0189(13) -0.0017(12)
C13 0.0458(15) 0.0432(15) 0.0437(15) -0.0039(12) 0.0162(12) -0.0010(11)
C14 0.0610(19) 0.065(2) 0.0503(17) 0.0089(15) 0.0113(14) -0.0062(16)
C15 0.073(2) 0.074(2) 0.0532(18) 0.0116(16) 0.0239(16) 0.0092(18)
C16 0.098(3) 0.066(2) 0.054(2) -0.0042(17) 0.0196(19) 0.002(2)
C17 0.076(2) 0.064(2) 0.0539(19) -0.0010(16) 0.0028(17) -0.0093(17)
C18 0.0540(18) 0.074(2) 0.0507(18) 0.0063(16) 0.0046(14) 0.0045(16)
C19 0.064(2) 0.061(2) 0.069(2) 0.0144(17) 0.0078(17) -0.0046(16)
C20 0.065(2) 0.073(2) 0.058(2) 0.0128(17) 0.0000(16) -0.0097(17)
C21 0.061(2) 0.092(3) 0.081(3) 0.030(2) -0.0084(19) -0.015(2)
C22 0.059(2) 0.088(3) 0.074(2) 0.020(2) 0.0053(17) -0.0131(19)
C23 0.0520(18) 0.074(2) 0.0557(18) 0.0068(16) 0.0150(15) 0.0043(15)
C24 0.0467(17) 0.082(2) 0.0598(19) 0.0046(17) 0.0138(15) -0.0151(16)
C25 0.049(2) 0.155(4) 0.058(2) 0.003(2) 0.0166(17) 0.001(2)
C26 0.083(3) 0.084(3) 0.075(2) 0.015(2) 0.000(2) -0.043(2)
C27 0.117(4) 0.054(2) 0.135(5) -0.003(3) 0.009(4) -0.008(2)
N1 0.0447(14) 0.0642(17) 0.0545(15) -0.0055(13) 0.0079(11) -0.0013(11)
N2 0.0491(14) 0.0540(15) 0.0486(14) 0.0014(11) 0.0061(11) -0.0017(11)
N3 0.0439(13) 0.0574(15) 0.0449(13) 0.0018(11) 0.0113(10) -0.0066(11)
S1 0.0455(5) 0.0648(6) 0.0577(5) -0.0112(4) 0.0171(4) 0.0013(3)
O1 0.0387(10) 0.0546(11) 0.0385(10) -0.0029(8) 0.0128(8) -0.0047(8)
C28 0.067(2) 0.0587(19) 0.0590(19) -0.0063(16) 0.0227(16) -0.0006(16)
F1 0.1073(18) 0.0821(15) 0.0846(15) -0.0361(13) 0.0389(14) -0.0141(13)
F2 0.1066(17) 0.0759(14) 0.0751(14) 0.0005(11) 0.0454(13) -0.0114(12)
F3 0.0652(13) 0.0894(15) 0.0896(15) 0.0053(12) 0.0405(11) 0.0180(11)
O2 0.0749(18) 0.0768(18) 0.120(2) -0.0049(16) 0.0545(17) -0.0064(14)
O3 0.0503(12) 0.0895(18) 0.0611(14) -0.0211(13) 0.0149(11) 0.0004(12)
O4 0.0610(14) 0.0907(19) 0.0660(15) -0.0163(14) 0.0059(12) 0.0155(13)

loop_
_atom_type_symbol
_atom_type_description
_atom_type_scat_dispersion_real
_atom_type_scat_dispersion_imag
_atom_type_scat_source
C C 0.0033 0.0016 'International Tables Vol C Tables 4.2.6.8 and 6.1.1.4'
H H 0.0000 0.0000 'International Tables Vol C Tables 4.2.6.8 and 6.1.1.4'
N N 0.0061 0.0033 'International Tables Vol C Tables 4.2.6.8 and 6.1.1.4'
O O 0.0106 0.0060 'International Tables Vol C Tables 4.2.6.8 and 6.1.1.4'
F F 0.0171 0.0103 'International Tables Vol C Tables 4.2.6.8 and 6.1.1.4'
S S 0.1246 0.1234 'International Tables Vol C Tables 4.2.6.8 and 6.1.1.4'

loop_
_geom_angle_atom_site_label_1
_geom_angle_atom_site_label_2
_geom_angle_atom_site_label_3
_geom_angle
O1 C1 C6 114.5(2)
O1 C1 C2 122.0(3)
C6 C1 C2 123.4(3)
C9 C2 C1 114.4(3)
C9 C2 C3 127.1(3)
C1 C2 C3 118.4(2)
N3 C3 C4 117.2(3)
N3 C3 C2 125.1(3)
C4 C3 C2 117.7(2)
C5 C4 C10 114.5(3)
C5 C4 C3 119.7(3)
C10 C4 C3 125.8(3)
O1 C5 C13 115.7(2)
O1 C5 C4 121.4(2)
C13 C5 C4 123.0(3)
C1 C6 C7 121.7(3)
C1 C6 H6 119.2
C7 C6 H6 119.2
N1 C7 C6 122.9(3)
N1 C7 C8 121.8(3)
C6 C7 C8 115.1(3)
C9 C8 C7 122.1(3)
C9 C8 H8 119.0
C7 C8 H8 119.0
C8 C9 C2 123.0(3)
C8 C9 H9 118.5
C2 C9 H9 118.5
C11 C10 C4 123.5(3)
C11 C10 H10 118.2
C4 C10 H10 118.2
C10 C11 C12 121.4(3)
C10 C11 H11 119.3
C12 C11 H11 119.3
N2 C12 C13 122.4(3)
N2 C12 C11 121.1(3)
C13 C12 C11 116.5(3)
C5 C13 C12 121.1(3)
C5 C13 H13 119.5
C12 C13 H13 119.5
N1 C14 C15 110.3(3)
N1 C14 H14A 109.6
C15 C14 H14A 109.6
N1 C14 H14B 109.6
C15 C14 H14B 109.6
H14A C14 H14B 108.1
C14 C15 C16 109.6(3)
C14 C15 H15A 109.8
C16 C15 H15A 109.8
C14 C15 H15B 109.8
C16 C15 H15B 109.8
H15A C15 H15B 108.2
C17 C16 C15 111.7(3)
C17 C16 H16A 109.3
C15 C16 H16A 109.3
C17 C16 H16B 109.3
C15 C16 H16B 109.3
H16A C16 H16B 107.9
C16 C17 C18 111.5(3)
C16 C17 H17A 109.3
C18 C17 H17A 109.3
C16 C17 H17B 109.3
C18 C17 H17B 109.3
H17A C17 H17B 108.0
N1 C18 C17 109.2(3)
N1 C18 H18A 109.8
C17 C18 H18A 109.8
N1 C18 H18B 109.8
C17 C18 H18B 109.8
H18A C18 H18B 108.3
N2 C19 C20 113.7(3)
N2 C19 H19A 108.8
C20 C19 H19A 108.8
N2 C19 H19B 108.8
C20 C19 H19B 108.8
H19A C19 H19B 107.7
C19 C20 C21 110.7(3)
C19 C20 H20A 109.5
C21 C20 H20A 109.5
C19 C20 H20B 109.5
C21 C20 H20B 109.5
H20A C20 H20B 108.1
C20 C21 C22 110.3(3)
C20 C21 H21A 109.6
C22 C21 H21A 109.6
C20 C21 H21B 109.6
C22 C21 H21B 109.6
H21A C21 H21B 108.1
C23 C22 C21 112.2(3)
C23 C22 H22A 109.2
C21 C22 H22A 109.2
C23 C22 H22B 109.2
C21 C22 H22B 109.2
H22A C22 H22B 107.9
N2 C23 C22 112.5(3)
N2 C23 H23A 109.1
C22 C23 H23A 109.1
N2 C23 H23B 109.1
C22 C23 H23B 109.1
H23A C23 H23B 107.8
N3 C24 C25 109.6(3)
N3 C24 C26 109.2(3)
C25 C24 C26 112.6(3)
N3 C24 H24 108.5
C25 C24 H24 108.5
C26 C24 H24 108.5
C24 C25 H25A 109.5
C24 C25 H25B 109.5
H25A C25 H25B 109.5
C24 C25 H25C 109.5
H25A C25 H25C 109.5
H25B C25 H25C 109.5
C24 C26 C27 112.6(3)
C24 C26 H26A 109.1
C27 C26 H26A 109.1
C24 C26 H26B 109.1
C27 C26 H26B 109.1
H26A C26 H26B 107.8
C26 C27 H27A 109.5
C26 C27 H27B 109.5
H27A C27 H27B 109.5
C26 C27 H27C 109.5
H27A C27 H27C 109.5
H27B C27 H27C 109.5
C7 N1 C14 122.1(3)
C7 N1 C18 122.8(3)
C14 N1 C18 110.5(3)
C12 N2 C19 121.3(3)
C12 N2 C23 119.4(2)
C19 N2 C23 112.1(3)
C3 N3 C24 130.7(3)
C3 N3 H3N 117.8
C24 N3 H3N 110.7
O4 S1 O2 116.34(18)
O4 S1 O3 113.32(17)
O2 S1 O3 113.10(18)
O4 S1 C28 104.87(16)
O2 S1 C28 104.98(17)
O3 S1 C28 102.42(15)
C1 O1 C5 120.0(2)
F2 C28 F3 108.9(3)
F2 C28 F1 107.3(3)
F3 C28 F1 107.2(3)
F2 C28 S1 112.1(2)
F3 C28 S1 111.2(2)
F1 C28 S1 109.9(2)

loop_
_geom_bond_atom_site_label_1
_geom_bond_atom_site_label_2
_geom_bond_distance
C1 O1 1.363(3)
C1 C6 1.381(4)
C1 C2 1.421(4)
C2 C9 1.408(4)
C2 C3 1.440(4)
C3 N3 1.346(4)
C3 C4 1.429(4)
C4 C5 1.411(4)
C4 C10 1.428(4)
C5 O1 1.370(3)
C5 C13 1.381(4)
C6 C7 1.400(4)
C6 H6 0.9500
C7 N1 1.353(4)
C7 C8 1.448(4)
C8 C9 1.363(5)
C8 H8 0.9500
C9 H9 0.9500
C10 C11 1.341(4)
C10 H10 0.9500
C11 C12 1.431(4)
C11 H11 0.9500
C12 N2 1.367(4)
C12 C13 1.407(4)
C13 H13 0.9500
C14 N1 1.466(4)
C14 C15 1.506(5)
C14 H14A 0.9900
C14 H14B 0.9900
C15 C16 1.542(5)
C15 H15A 0.9900
C15 H15B 0.9900
C16 C17 1.520(6)
C16 H16A 0.9900
C16 H16B 0.9900
C17 C18 1.524(5)
C17 H17A 0.9900
C17 H17B 0.9900
C18 N1 1.470(4)
C18 H18A 0.9900
C18 H18B 0.9900
C19 N2 1.451(4)
C19 C20 1.502(5)
C19 H19A 0.9900
C19 H19B 0.9900
C20 C21 1.511(6)
C20 H20A 0.9900
C20 H20B 0.9900
C21 C22 1.527(5)
C21 H21A 0.9900
C21 H21B 0.9900
C22 C23 1.501(5)
C22 H22A 0.9900
C22 H22B 0.9900
C23 N2 1.466(4)
C23 H23A 0.9900
C23 H23B 0.9900
C24 N3 1.458(4)
C24 C25 1.507(6)
C24 C26 1.512(6)
C24 H24 1.0000
C25 H25A 0.9800
C25 H25B 0.9800
C25 H25C 0.9800
C26 C27 1.538(8)
C26 H26A 0.9900
C26 H26B 0.9900
C27 H27A 0.9800
C27 H27B 0.9800
C27 H27C 0.9800
N3 H3N 0.9534
S1 O4 1.419(3)
S1 O2 1.423(3)
S1 O3 1.459(2)
S1 C28 1.837(3)
C28 F2 1.314(4)
C28 F3 1.319(4)
C28 F1 1.331(4)

loop_
_geom_torsion_atom_site_label_1
_geom_torsion_atom_site_label_2
_geom_torsion_atom_site_label_3
_geom_torsion_atom_site_label_4
_geom_torsion
O1 C1 C2 C9 175.5(2)
C6 C1 C2 C9 -5.1(4)
O1 C1 C2 C3 -1.7(4)
C6 C1 C2 C3 177.7(2)
C9 C2 C3 N3 11.5(4)
C1 C2 C3 N3 -171.7(3)
C9 C2 C3 C4 -168.4(3)
C1 C2 C3 C4 8.4(4)
N3 C3 C4 C5 172.0(2)
C2 C3 C4 C5 -8.1(4)
N3 C3 C4 C10 -7.3(4)
C2 C3 C4 C10 172.6(3)
C10 C4 C5 O1 -179.7(2)
C3 C4 C5 O1 0.9(4)
C10 C4 C5 C13 1.1(4)
C3 C4 C5 C13 -178.3(2)
O1 C1 C6 C7 -179.0(2)
C2 C1 C6 C7 1.6(4)
C1 C6 C7 N1 179.0(3)
C1 C6 C7 C8 2.6(4)
N1 C7 C8 C9 -179.5(3)
C6 C7 C8 C9 -3.1(4)
C7 C8 C9 C2 -0.7(5)
C1 C2 C9 C8 4.6(4)
C3 C2 C9 C8 -178.5(3)
C5 C4 C10 C11 -0.3(4)
C3 C4 C10 C11 179.0(3)
C4 C10 C11 C12 -0.3(5)
C10 C11 C12 N2 177.3(3)
C10 C11 C12 C13 0.1(4)
O1 C5 C13 C12 179.4(2)
C4 C5 C13 C12 -1.4(4)
N2 C12 C13 C5 -176.4(3)
C11 C12 C13 C5 0.7(4)
N1 C14 C15 C16 57.8(4)
C14 C15 C16 C17 -51.3(4)
C15 C16 C17 C18 50.7(4)
C16 C17 C18 N1 -55.4(4)
N2 C19 C20 C21 -54.9(5)
C19 C20 C21 C22 52.4(5)
C20 C21 C22 C23 -52.3(5)
C21 C22 C23 N2 52.7(5)
N3 C24 C26 C27 -60.4(4)
C25 C24 C26 C27 177.6(4)
C6 C7 N1 C14 9.0(4)
C8 C7 N1 C14 -174.8(3)
C6 C7 N1 C18 162.9(3)
C8 C7 N1 C18 -21.0(4)
C15 C14 N1 C7 91.9(3)
C15 C14 N1 C18 -64.8(3)
C17 C18 N1 C7 -94.1(3)
C17 C18 N1 C14 62.4(4)
C13 C12 N2 C19 -146.9(3)
C11 C12 N2 C19 36.0(4)
C13 C12 N2 C23 1.0(4)
C11 C12 N2 C23 -176.0(3)
C20 C19 N2 C12 -155.0(3)
C20 C19 N2 C23 54.9(4)
C22 C23 N2 C12 156.0(3)
C22 C23 N2 C19 -53.3(4)
C4 C3 N3 C24 -160.9(3)
C2 C3 N3 C24 19.2(5)
C25 C24 N3 C3 -116.4(4)
C26 C24 N3 C3 119.9(4)
C6 C1 O1 C5 174.9(2)
C2 C1 O1 C5 -5.7(4)
C13 C5 O1 C1 -174.6(2)
C4 C5 O1 C1 6.1(4)
O4 S1 C28 F2 49.0(3)
O2 S1 C28 F2 172.1(3)
O3 S1 C28 F2 -69.5(3)
O4 S1 C28 F3 171.3(2)
O2 S1 C28 F3 -65.6(3)
O3 S1 C28 F3 52.7(3)
O4 S1 C28 F1 -70.2(3)
O2 S1 C28 F1 52.9(3)
O3 S1 C28 F1 171.2(3)
